data_4124382
loop_
_publ_author_name
'Lee, Yousoon'
'Anderton, Kevin J.'
'Sloane, Forrest T.'
'Ermert, David M.'
'Abboud, Khalil A.'
'Garc\'ia-Serres, Ricardo'
'Murray, Leslie J.'

_publ_section_title
;
 Reactivity of Hydride Bridges in High-Spin [3M-3(\m-H)] Clusters (M =
 Fe(II), Co(II)).
;
_journal_name_full 'Journal of the American Chemical Society'
_journal_page_first 150817071736007
_journal_paper_doi 10.1021/jacs.5b05204
_journal_year 2015
_chemical_formula_sum 'C49 H69 Co3 N6 O2'
_space_group_crystal_system triclinic
_space_group_IT_number 2
_space_group_name_Hall '-P 1'
_space_group_name_H-M_alt 'P -1'
_symmetry_space_group_name_Hall '-P 1'
_symmetry_space_group_name_H-M 'P -1'
_atom_sites_solution_hydrogens mixed
_audit_creation_method SHELXL-2014/6
_audit_update_record
;
2015-04-22 # Formatted by publCIF

;
_cell_angle_alpha 87.601(2)
_cell_angle_beta 77.471(2)
_cell_angle_gamma 69.9286(19)
_cell_formula_units_Z 2
_cell_length_a 11.2680(12)
_cell_length_b 11.7548(13)
_cell_length_c 18.803(2)
_cell_measurement_reflns_used 5190
_cell_measurement_temperature 100(2)
_cell_measurement_theta_max 28.0
_cell_measurement_theta_min 2.0
_cell_volume 2282.1(4)
_computing_cell_refinement 'Bruker APEX2'
_computing_data_collection 'Bruker APEX2 (Bruker, 2008)'
_computing_data_reduction 'Bruker SAINT (Bruker, 2008)'
_computing_molecular_graphics 'SHELXL-2014 (Sheldrick, 2014)'
_computing_publication_material 'SHELXL-2014 (Sheldrick, 2014)'
_computing_structure_refinement 'SHELXL-2014 (Sheldrick, 2014)'
_computing_structure_solution 'SHELXL-2014 (Sheldrick, 2014)'
_diffrn_ambient_temperature 100(2)
_diffrn_measured_fraction_theta_full 1.000
_diffrn_measured_fraction_theta_max 1.000
_diffrn_measurement_device_type 'Bruker APEX-II DUO'
_diffrn_measurement_method 'phi and omega scans'
_diffrn_radiation_type MoK\a
_diffrn_radiation_wavelength 0.71073
_diffrn_reflns_av_R_equivalents 0.0855
_diffrn_reflns_av_unetI/netI 0.1178
_diffrn_reflns_laue_measured_fraction_full 1.000
_diffrn_reflns_laue_measured_fraction_max 1.000
_diffrn_reflns_limit_h_max 14
_diffrn_reflns_limit_h_min -14
_diffrn_reflns_limit_k_max 15
_diffrn_reflns_limit_k_min -15
_diffrn_reflns_limit_l_max 24
_diffrn_reflns_limit_l_min -24
_diffrn_reflns_number 41001
_diffrn_reflns_point_group_measured_fraction_full 1.000
_diffrn_reflns_point_group_measured_fraction_max 1.000
_diffrn_reflns_theta_full 25.242
_diffrn_reflns_theta_max 27.500
_diffrn_reflns_theta_min 1.846
_diffrn_source 'fine-focus sealed tube'
_exptl_absorpt_coefficient_mu 1.123
_exptl_absorpt_correction_T_max 0.9800
_exptl_absorpt_correction_T_min 0.8794
_exptl_absorpt_correction_type analytical
_exptl_absorpt_process_details 'based on measured indexed crystal faces, Bruker SHELXTL2014 (Sheldrick, 2014)'
_exptl_crystal_colour red
_exptl_crystal_density_diffrn 1.384
_exptl_crystal_description plates
_exptl_crystal_F_000 1004
_exptl_crystal_size_max 0.217
_exptl_crystal_size_mid 0.045
_exptl_crystal_size_min 0.024
_refine_diff_density_max 0.905
_refine_diff_density_min -0.545
_refine_diff_density_rms 0.068
_refine_ls_extinction_method none
_refine_ls_goodness_of_fit_ref 0.886
_refine_ls_hydrogen_treatment mixed
_refine_ls_matrix_type full
_refine_ls_number_parameters 593
_refine_ls_number_reflns 10491
_refine_ls_number_restraints 3
_refine_ls_restrained_S_all 0.886
_refine_ls_R_factor_all 0.1152
_refine_ls_R_factor_gt 0.0465
_refine_ls_shift/su_max 0.001
_refine_ls_shift/su_mean 0.000
_refine_ls_structure_factor_coef Fsqd
_refine_ls_weighting_details 'w=1/[\s^2^(Fo^2^)+(0.0429P)^2^] where P=(Fo^2^+2Fc^2^)/3'
_refine_ls_weighting_scheme calc
_refine_ls_wR_factor_gt 0.0889
_refine_ls_wR_factor_ref 0.1035
_reflns_Friedel_coverage 0.000
_reflns_number_gt 5593
_reflns_number_total 10491
_reflns_threshold_expression 'I > 2\s(I)'
_cod_data_source_file ja5b05204_si_004.cif
_cod_data_source_block kand7
_cod_database_code 4124382
_shelx_space_group_comment
; 
The symmetry employed for this shelxl refinement is uniquely defined 
by the following loop, which should always be used as a source of 
symmetry information in preference to the above space-group names. 
They are only intended as comments. 
;
_shelx_estimated_absorpt_t_min 0.794
_shelx_estimated_absorpt_t_max 0.974
_shelxl_version_number 2014/6

loop_
_space_group_symop_operation_xyz
'x, y, z'
'-x, -y, -z'

loop_
_atom_site_label
_atom_site_type_symbol
_atom_site_fract_x
_atom_site_fract_y
_atom_site_fract_z
_atom_site_U_iso_or_equiv
_atom_site_adp_type
_atom_site_occupancy
_atom_site_site_symmetry_order
_atom_site_calc_flag
_atom_site_refinement_flags_posn
_atom_site_refinement_flags_adp
_atom_site_refinement_flags_occupancy
_atom_site_disorder_assembly
_atom_site_disorder_group
Co1 Co 0.94386(9) 0.75740(17) 0.13336(7) 0.0315(4) Uani 0.854(5) 1 d . . P A 2
Co2 Co 0.88254(4) 0.54872(4) 0.25998(3) 0.03012(14) Uani 0.975 1 d . . P . .
Co3 Co 0.78174(4) 0.85239(4) 0.30347(3) 0.02603(13) Uani 0.975 1 d . . P . .
Co1' Co 0.9664(5) 0.7045(8) 0.1116(4) 0.0191(15) Uiso 0.121(5) 1 d . . P A 3
Co4 Co 0.9788(14) 0.6942(13) 0.2468(8) 0.012(3) Uiso 0.025 1 d . . P A 3
Co5 Co 0.7642(15) 0.7329(15) 0.2093(10) 0.021(4) Uiso 0.025 1 d . . P A 3
H1 H 0.9519(3) 0.5953(3) 0.1642(2) 0.0296(12) Uiso 0.463(5) 1 d . . P B 4
H2 H 0.8606(8) 0.8600(7) 0.1985(5) 0.025(3) Uiso 0.811(4) 1 d . . P C 4
H3 H 0.8039(7) 0.6864(6) 0.3243(4) 0.025(2) Uiso 0.769(5) 1 d . . P D 4
O3 O 0.8606(8) 0.8600(7) 0.1985(5) 0.025(3) Uiso 0.189(4) 1 d D . P A 3
C47 C 0.8603(15) 0.9655(13) 0.1653(9) 0.028(4) Uiso 0.189(4) 1 d D . P A 3
H47A H 0.8971 0.9647 0.1147 0.033 Uiso 0.189(4) 1 calc R U P C 3
O4 O 0.8126(12) 1.0608(11) 0.2009(7) 0.041(4) Uiso 0.189(4) 1 d D . P A 3
O1 O 0.9519(3) 0.5953(3) 0.1642(2) 0.0296(12) Uiso 0.537(5) 1 d . . P A 2
C46 C 1.0149(6) 0.5121(7) 0.1074(4) 0.0405(19) Uiso 0.537(5) 1 d . . P A 2
H46A H 1.0416 0.5379 0.0600 0.049 Uiso 0.537(5) 1 calc R U P B 2
O2 O 1.0346(6) 0.4126(6) 0.1178(4) 0.081(2) Uiso 0.537(5) 1 d . . P A 2
O5 O 0.8039(7) 0.6864(6) 0.3243(4) 0.025(2) Uiso 0.231(5) 1 d D . P A 1
C48 C 0.7612(13) 0.6581(13) 0.3945(7) 0.032(4) Uiso 0.231(5) 1 d D . P A 1
H48A H 0.7758 0.5751 0.4044 0.039 Uiso 0.231(5) 1 calc R U P D 1
O6 O 0.7067(10) 0.7309(10) 0.4443(6) 0.046(4) Uiso 0.231(5) 1 d D . P A 1
N1 N 0.8766(3) 0.7955(3) 0.04174(17) 0.0410(8) Uani 1 1 d . . . . .
N2 N 1.1233(2) 0.7510(3) 0.08537(16) 0.0340(7) Uani 1 1 d . . . . .
N3 N 0.7697(2) 0.4515(2) 0.25500(15) 0.0262(6) Uani 1 1 d . . . . .
N4 N 1.0072(2) 0.4206(2) 0.30612(15) 0.0260(6) Uani 1 1 d . . . . .
N5 N 0.5963(2) 0.9599(2) 0.33425(16) 0.0259(7) Uani 1 1 d . . . . .
N6 N 0.8410(2) 0.9303(2) 0.37555(15) 0.0224(6) Uani 1 1 d . . . . .
C1 C 0.7423(3) 0.8036(3) 0.0403(2) 0.0375(9) Uani 1 1 d . . . . .
H1A H 0.7444 0.7436 0.0042 0.045 Uiso 1 1 calc R U . . .
H1B H 0.6935 0.8855 0.0260 0.045 Uiso 1 1 calc R U . . .
C2 C 0.9453(4) 0.8170(4) -0.0213(2) 0.0485(11) Uani 1 1 d . . . . .
C3 C 1.0741(4) 0.8120(4) -0.0318(2) 0.0519(12) Uani 1 1 d . . . . .
H3A H 1.1106 0.8316 -0.0791 0.062 Uiso 1 1 calc R U . . .
C4 C 1.1559(3) 0.7826(3) 0.0169(2) 0.0377(9) Uani 1 1 d . . . . .
C5 C 1.2268(3) 0.7162(3) 0.12691(19) 0.0315(8) Uani 1 1 d . . . . .
H5A H 1.2650 0.7809 0.1249 0.038 Uiso 1 1 calc R U . . .
H5B H 1.2960 0.6408 0.1050 0.038 Uiso 1 1 calc R U . . .
C6 C 0.8851(4) 0.8474(5) -0.0880(2) 0.0708(16) Uani 1 1 d . . . . .
H6A H 0.8070 0.9197 -0.0768 0.106 Uiso 1 1 calc R U . . .
H6B H 0.8622 0.7791 -0.1011 0.106 Uiso 1 1 calc R U . . .
H6C H 0.9474 0.8631 -0.1289 0.106 Uiso 1 1 calc R U . . .
C7 C 1.2912(3) 0.7860(4) -0.0128(2) 0.0417(10) Uani 1 1 d . . . . .
H7A H 1.3552 0.7068 -0.0074 0.063 Uiso 1 1 calc R U . . .
H7B H 1.3048 0.8483 0.0142 0.063 Uiso 1 1 calc R U . . .
H7C H 1.3009 0.8050 -0.0646 0.063 Uiso 1 1 calc R U . . .
C8 C 0.6506(3) 0.5052(3) 0.22593(19) 0.0293(8) Uani 1 1 d . . . . .
H8A H 0.5744 0.5045 0.2636 0.035 Uiso 1 1 calc R U . . .
H8B H 0.6560 0.4561 0.1831 0.035 Uiso 1 1 calc R U . . .
C9 C 0.7965(3) 0.3369(3) 0.27475(19) 0.0300(8) Uani 1 1 d . . . . .
C10 C 0.9010(3) 0.2732(3) 0.3054(2) 0.0323(9) Uani 1 1 d . . . . .
H10A H 0.9074 0.1924 0.3177 0.039 Uiso 1 1 calc R U . . .
C11 C 0.9981(3) 0.3109(3) 0.32063(19) 0.0268(8) Uani 1 1 d . . . . .
C12 C 1.1185(3) 0.4424(3) 0.32545(19) 0.0262(8) Uani 1 1 d . . . . .
H12A H 1.2002 0.3793 0.3015 0.031 Uiso 1 1 calc R U . . .
H12B H 1.1112 0.4381 0.3788 0.031 Uiso 1 1 calc R U . . .
C13 C 0.7101(4) 0.2670(3) 0.2636(2) 0.0450(11) Uani 1 1 d . . . . .
H13A H 0.6211 0.3095 0.2898 0.068 Uiso 1 1 calc R U . . .
H13B H 0.7414 0.1854 0.2823 0.068 Uiso 1 1 calc R U . . .
H13C H 0.7122 0.2610 0.2114 0.068 Uiso 1 1 calc R U . . .
C14 C 1.1002(3) 0.2179(3) 0.3540(2) 0.0369(9) Uani 1 1 d . . . . .
H14A H 1.1080 0.2532 0.3984 0.055 Uiso 1 1 calc R U . . .
H14B H 1.1836 0.1942 0.3191 0.055 Uiso 1 1 calc R U . . .
H14C H 1.0749 0.1464 0.3663 0.055 Uiso 1 1 calc R U . . .
C15 C 0.4992(3) 0.9472(3) 0.2964(2) 0.0312(9) Uani 1 1 d . . . . .
H15A H 0.4595 1.0243 0.2734 0.037 Uiso 1 1 calc R U . . .
H15B H 0.4298 0.9293 0.3321 0.037 Uiso 1 1 calc R U . . .
C16 C 0.5520(3) 1.0418(3) 0.3890(2) 0.0299(8) Uani 1 1 d . . . . .
C17 C 0.6287(3) 1.0661(3) 0.4317(2) 0.0328(9) Uani 1 1 d . . . . .
H17A H 0.5835 1.1247 0.4703 0.039 Uiso 1 1 calc R U . . .
C18 C 0.7629(3) 1.0158(3) 0.42530(19) 0.0273(8) Uani 1 1 d . . . . .
C19 C 0.9792(3) 0.8892(3) 0.37687(19) 0.0258(8) Uani 1 1 d . . . . .
H19A H 0.9908 0.8671 0.4269 0.031 Uiso 1 1 calc R U . . .
H19B H 1.0138 0.9556 0.3622 0.031 Uiso 1 1 calc R U . . .
C20 C 0.4098(3) 1.1182(3) 0.4081(2) 0.0425(10) Uani 1 1 d . . . . .
H20A H 0.3577 1.0652 0.4155 0.064 Uiso 1 1 calc R U . . .
H20B H 0.3879 1.1724 0.3682 0.064 Uiso 1 1 calc R U . . .
H20C H 0.3918 1.1665 0.4529 0.064 Uiso 1 1 calc R U . . .
C21 C 0.8167(3) 1.0646(3) 0.4795(2) 0.0345(9) Uani 1 1 d . . . . .
H21A H 0.8833 1.0962 0.4533 0.052 Uiso 1 1 calc R U . . .
H21B H 0.8549 0.9992 0.5106 0.052 Uiso 1 1 calc R U . . .
H21C H 0.7468 1.1298 0.5099 0.052 Uiso 1 1 calc R U . . .
C22 C 0.6765(3) 0.7787(3) 0.11557(19) 0.0299(8) Uani 1 1 d . . . . .
C23 C 0.6858(3) 0.6589(3) 0.13296(19) 0.0291(8) Uani 1 1 d . . . . .
C24 C 0.6348(3) 0.6340(3) 0.20403(19) 0.0261(8) Uani 1 1 d . . . . .
C25 C 0.5733(3) 0.7268(3) 0.25737(19) 0.0252(8) Uani 1 1 d . . . . .
C26 C 0.5620(3) 0.8468(3) 0.2390(2) 0.0279(8) Uani 1 1 d . . . . .
C27 C 0.6147(3) 0.8725(3) 0.1680(2) 0.0301(9) Uani 1 1 d . . . . .
C28 C 0.7495(3) 0.5586(3) 0.0748(2) 0.0413(10) Uani 1 1 d . . . . .
H28A H 0.7880 0.4812 0.0977 0.050 Uiso 1 1 calc R U . . .
H28B H 0.8200 0.5766 0.0401 0.050 Uiso 1 1 calc R U . . .
C29 C 0.6519(4) 0.5457(4) 0.0335(2) 0.0541(12) Uani 1 1 d . . . . .
H29A H 0.6953 0.4797 -0.0035 0.081 Uiso 1 1 calc R U . . .
H29B H 0.6154 0.6216 0.0096 0.081 Uiso 1 1 calc R U . . .
H29C H 0.5822 0.5275 0.0677 0.081 Uiso 1 1 calc R U . . .
C30 C 0.5221(3) 0.6983(3) 0.33508(19) 0.0297(8) Uani 1 1 d . . . . .
H30A H 0.5255 0.7591 0.3687 0.036 Uiso 1 1 calc R U . . .
H30B H 0.5795 0.6179 0.3464 0.036 Uiso 1 1 calc R U . . .
C31 C 0.3831(3) 0.6976(3) 0.3490(2) 0.0335(9) Uani 1 1 d . . . . .
H31A H 0.3587 0.6722 0.3987 0.050 Uiso 1 1 calc R U . . .
H31B H 0.3776 0.6408 0.3141 0.050 Uiso 1 1 calc R U . . .
H31C H 0.3241 0.7792 0.3430 0.050 Uiso 1 1 calc R U . . .
C32 C 0.6044(3) 1.0018(3) 0.1482(2) 0.0454(11) Uani 1 1 d . . . . .
H32A H 0.6825 1.0007 0.1116 0.054 Uiso 1 1 calc R U . . .
H32B H 0.6007 1.0474 0.1922 0.054 Uiso 1 1 calc R U . . .
C33 C 0.4841(3) 1.0661(4) 0.1175(2) 0.0541(12) Uani 1 1 d . . . . .
H33A H 0.4853 1.1458 0.1007 0.081 Uiso 1 1 calc R U . . .
H33B H 0.4063 1.0762 0.1557 0.081 Uiso 1 1 calc R U . . .
H33C H 0.4837 1.0176 0.0766 0.081 Uiso 1 1 calc R U . . .
C34 C 1.1716(3) 0.6966(3) 0.20525(19) 0.0248(8) Uani 1 1 d . . . . .
C35 C 1.1784(3) 0.5799(3) 0.22887(19) 0.0247(8) Uani 1 1 d . . . . .
C36 C 1.1201(3) 0.5661(3) 0.30086(19) 0.0238(8) Uani 1 1 d . . . . .
C37 C 1.0572(3) 0.6656(3) 0.34943(18) 0.0233(8) Uani 1 1 d . . . . .
C38 C 1.0522(3) 0.7811(3) 0.32537(19) 0.0231(8) Uani 1 1 d . . . . .
C39 C 1.1073(3) 0.7977(3) 0.25304(19) 0.0232(8) Uani 1 1 d . . . . .
C40 C 1.2489(3) 0.4706(3) 0.1775(2) 0.0347(9) Uani 1 1 d . . . . .
H40A H 1.2410 0.4945 0.1271 0.042 Uiso 1 1 calc R U . . .
H40B H 1.2081 0.4081 0.1908 0.042 Uiso 1 1 calc R U . . .
C41 C 1.3921(3) 0.4171(4) 0.1801(2) 0.0511(11) Uani 1 1 d . . . . .
H41A H 1.4354 0.3484 0.1450 0.077 Uiso 1 1 calc R U . . .
H41B H 1.4003 0.3893 0.2293 0.077 Uiso 1 1 calc R U . . .
H41C H 1.4324 0.4792 0.1678 0.077 Uiso 1 1 calc R U . . .
C42 C 0.9972(3) 0.6489(3) 0.4271(2) 0.0386(9) Uani 1 1 d . . . . .
H42A H 0.9617 0.5824 0.4286 0.046 Uiso 1 1 calc R U . . .
H42B H 0.9247 0.7241 0.4462 0.046 Uiso 1 1 calc R U . . .
C43 C 1.0954(4) 0.6194(4) 0.4751(2) 0.0512(11) Uani 1 1 d . . . . .
H43A H 1.0543 0.6066 0.5248 0.077 Uiso 1 1 calc R U . . .
H43B H 1.1276 0.6869 0.4756 0.077 Uiso 1 1 calc R U . . .
H43C H 1.1678 0.5457 0.4559 0.077 Uiso 1 1 calc R U . . .
C44 C 1.0977(3) 0.9234(3) 0.2262(2) 0.0312(9) Uani 1 1 d . . . . .
H44A H 1.0163 0.9831 0.2534 0.037 Uiso 1 1 calc R U . . .
H44B H 1.0942 0.9262 0.1740 0.037 Uiso 1 1 calc R U . . .
C45 C 1.2120(3) 0.9590(3) 0.2357(2) 0.0343(9) Uani 1 1 d . . . . .
H45A H 1.2023 1.0401 0.2172 0.051 Uiso 1 1 calc R U . . .
H45B H 1.2928 0.9005 0.2085 0.051 Uiso 1 1 calc R U . . .
H45C H 1.2142 0.9590 0.2875 0.051 Uiso 1 1 calc R U . . .
C49 C 0.5854(7) 0.4053(6) 0.4473(4) 0.053(4) Uani 0.5 1 d G . P E -1
H49 H 0.6179 0.3346 0.4164 0.063 Uiso 0.5 1 calc R U P E -1
C50 C 0.6625(7) 0.4749(8) 0.4496(5) 0.061(4) Uani 0.5 1 d G . P E -1
H50 H 0.7476 0.4517 0.4203 0.074 Uiso 0.5 1 calc R U P E -1
C51 C 0.615(1) 0.5785(8) 0.4948(5) 0.076(4) Uani 0.5 1 d G . P E -1
H51 H 0.6677 0.6260 0.4964 0.091 Uiso 0.5 1 calc R U P E -1
C52 C 0.4904(10) 0.6124(6) 0.5377(5) 0.074(5) Uani 0.5 1 d G . P E -1
H52 H 0.4579 0.6832 0.5686 0.089 Uiso 0.5 1 calc R U P E -1
C53 C 0.4133(7) 0.5428(8) 0.5354(5) 0.070(5) Uani 0.5 1 d G . P E -1
H53 H 0.3281 0.5660 0.5648 0.084 Uiso 0.5 1 calc R U P E -1
C54 C 0.4608(7) 0.4393(7) 0.4902(5) 0.056(3) Uani 0.5 1 d G . P E -1
H54 H 0.4081 0.3917 0.4887 0.067 Uiso 0.5 1 calc R U P E -1

loop_
_atom_site_aniso_label
_atom_site_aniso_U_11
_atom_site_aniso_U_22
_atom_site_aniso_U_33
_atom_site_aniso_U_23
_atom_site_aniso_U_13
_atom_site_aniso_U_12
Co1 0.0195(4) 0.0505(9) 0.0269(5) 0.0067(6) -0.0064(3) -0.0147(4)
Co2 0.0266(3) 0.0259(3) 0.0475(4) 0.0105(2) -0.0190(2) -0.0155(2)
Co3 0.0177(2) 0.0276(3) 0.0349(3) 0.0042(2) -0.0083(2) -0.0093(2)
N1 0.0279(16) 0.062(2) 0.038(2) 0.0253(17) -0.0121(15) -0.0215(16)
N2 0.0220(15) 0.0478(19) 0.0357(19) 0.0182(15) -0.0093(14) -0.0162(14)
N3 0.0251(14) 0.0268(16) 0.0336(18) 0.0074(13) -0.0138(13) -0.0136(13)
N4 0.0245(14) 0.0218(15) 0.0359(18) 0.0053(13) -0.0113(13) -0.0110(12)
N5 0.0183(14) 0.0255(16) 0.0369(19) 0.0065(14) -0.0110(13) -0.0090(12)
N6 0.0161(13) 0.0221(15) 0.0283(17) 0.0032(13) -0.0038(12) -0.0063(12)
C1 0.032(2) 0.046(2) 0.038(2) 0.0169(19) -0.0136(18) -0.0150(18)
C2 0.034(2) 0.070(3) 0.037(3) 0.024(2) -0.009(2) -0.014(2)
C3 0.035(2) 0.075(3) 0.042(3) 0.033(2) -0.008(2) -0.019(2)
C4 0.0278(19) 0.047(2) 0.038(2) 0.0163(19) -0.0026(18) -0.0162(18)
C5 0.0247(18) 0.041(2) 0.033(2) 0.0061(17) -0.0041(16) -0.0179(17)
C6 0.041(2) 0.126(4) 0.040(3) 0.044(3) -0.015(2) -0.023(3)
C7 0.034(2) 0.052(3) 0.040(3) 0.016(2) -0.0002(18) -0.0221(19)
C8 0.0264(18) 0.031(2) 0.036(2) 0.0029(17) -0.0104(17) -0.0145(16)
C9 0.0304(19) 0.029(2) 0.037(2) 0.0070(17) -0.0093(17) -0.0177(16)
C10 0.037(2) 0.0209(18) 0.046(2) 0.0077(16) -0.0173(18) -0.0145(16)
C11 0.0273(18) 0.0187(18) 0.034(2) 0.0022(15) -0.0073(16) -0.0074(15)
C12 0.0228(17) 0.0213(18) 0.037(2) 0.0010(16) -0.0087(16) -0.0094(14)
C13 0.055(2) 0.042(2) 0.061(3) 0.021(2) -0.032(2) -0.034(2)
C14 0.035(2) 0.0204(19) 0.060(3) 0.0070(18) -0.0203(19) -0.0101(16)
C15 0.0210(17) 0.031(2) 0.046(2) 0.0064(18) -0.0136(17) -0.0116(16)
C16 0.0203(17) 0.028(2) 0.040(2) 0.0041(18) -0.0073(17) -0.0067(15)
C17 0.0237(18) 0.034(2) 0.035(2) -0.0046(17) -0.0047(17) -0.0028(16)
C18 0.0243(18) 0.0247(19) 0.033(2) 0.0045(16) -0.0087(16) -0.0074(15)
C19 0.0203(16) 0.0222(18) 0.038(2) 0.0011(16) -0.0049(16) -0.0114(15)
C20 0.0212(18) 0.035(2) 0.064(3) -0.008(2) -0.0102(19) 0.0011(16)
C21 0.0280(19) 0.032(2) 0.041(2) -0.0052(17) -0.0089(17) -0.0064(16)
C22 0.0238(18) 0.039(2) 0.033(2) 0.0121(18) -0.0121(17) -0.0163(17)
C23 0.0236(18) 0.035(2) 0.035(2) 0.0051(17) -0.0126(17) -0.0136(16)
C24 0.0215(17) 0.028(2) 0.034(2) 0.0054(17) -0.0125(16) -0.0114(15)
C25 0.0187(16) 0.029(2) 0.036(2) 0.0096(17) -0.0146(16) -0.0134(15)
C26 0.0168(16) 0.028(2) 0.042(2) 0.0014(17) -0.0107(16) -0.0087(15)
C27 0.0206(17) 0.028(2) 0.047(3) 0.0137(18) -0.0133(18) -0.0123(16)
C28 0.039(2) 0.046(2) 0.039(3) 0.000(2) -0.0011(19) -0.0189(19)
C29 0.068(3) 0.074(3) 0.036(3) -0.001(2) -0.006(2) -0.048(3)
C30 0.0295(18) 0.031(2) 0.033(2) 0.0073(16) -0.0170(17) -0.0110(16)
C31 0.0304(19) 0.040(2) 0.032(2) 0.0098(17) -0.0078(17) -0.0149(17)
C32 0.028(2) 0.035(2) 0.071(3) 0.020(2) -0.004(2) -0.0138(18)
C33 0.028(2) 0.045(3) 0.077(3) 0.034(2) 0.000(2) -0.0080(19)
C34 0.0155(16) 0.030(2) 0.033(2) 0.0034(16) -0.0085(15) -0.0107(15)
C35 0.0150(16) 0.0269(19) 0.035(2) -0.0007(16) -0.0065(15) -0.0092(14)
C36 0.0171(16) 0.0216(18) 0.036(2) 0.0022(16) -0.0086(16) -0.0096(14)
C37 0.0180(16) 0.0244(19) 0.030(2) 0.0011(16) -0.0036(15) -0.0113(15)
C38 0.0145(16) 0.0224(18) 0.035(2) 0.0006(16) -0.0077(15) -0.0085(14)
C39 0.0158(16) 0.0235(18) 0.034(2) 0.0034(16) -0.0090(15) -0.0093(14)
C40 0.0291(19) 0.033(2) 0.038(2) -0.0082(17) 0.0008(17) -0.0092(17)
C41 0.029(2) 0.044(3) 0.067(3) -0.019(2) 0.004(2) -0.0018(19)
C42 0.044(2) 0.030(2) 0.040(3) -0.0034(18) 0.0096(19) -0.0211(18)
C43 0.079(3) 0.043(3) 0.034(3) 0.010(2) -0.006(2) -0.028(2)
C44 0.0300(19) 0.0276(19) 0.044(2) 0.0119(17) -0.0195(18) -0.0145(16)
C45 0.041(2) 0.031(2) 0.044(2) 0.0155(17) -0.0190(19) -0.0250(17)
C49 0.094(10) 0.031(7) 0.024(7) 0.003(5) -0.011(6) -0.012(7)
C50 0.103(10) 0.044(7) 0.038(7) 0.014(5) -0.026(7) -0.020(7)
C51 0.128(12) 0.042(7) 0.043(7) -0.005(5) -0.024(8) -0.005(8)
C52 0.136(14) 0.021(6) 0.046(9) -0.003(5) -0.023(9) 0.001(8)
C53 0.099(13) 0.042(9) 0.022(7) -0.003(6) -0.016(8) 0.038(8)
C54 0.069(8) 0.048(8) 0.036(7) -0.001(6) -0.023(7) 0.005(7)

loop_
_atom_type_symbol
_atom_type_description
_atom_type_scat_dispersion_real
_atom_type_scat_dispersion_imag
_atom_type_scat_source
C C 0.0033 0.0016 'International Tables Vol C Tables 4.2.6.8 and 6.1.1.4'
H H 0.0000 0.0000 'International Tables Vol C Tables 4.2.6.8 and 6.1.1.4'
N N 0.0061 0.0033 'International Tables Vol C Tables 4.2.6.8 and 6.1.1.4'
O O 0.0106 0.0060 'International Tables Vol C Tables 4.2.6.8 and 6.1.1.4'
Co Co 0.3494 0.9721 'International Tables Vol C Tables 4.2.6.8 and 6.1.1.4'

loop_
_geom_angle_atom_site_label_1
_geom_angle_atom_site_label_2
_geom_angle_atom_site_label_3
_geom_angle
O1 Co1 N1 110.93(17)
O1 Co1 N2 108.15(15)
N1 Co1 N2 94.29(12)
O5 Co2 N4 108.7(2)
O1 Co2 N4 116.11(13)
O5 Co2 N3 114.6(2)
O1 Co2 N3 111.69(14)
N4 Co2 N3 94.98(10)
N4 Co2 Co4 100.0(4)
N3 Co2 Co4 164.8(4)
N4 Co2 Co5 165.5(4)
N3 Co2 Co5 99.4(4)
Co4 Co2 Co5 65.7(5)
N4 Co2 H1 116.11(13)
N3 Co2 H1 111.69(14)
N4 Co2 H3 108.7(2)
N3 Co2 H3 114.6(2)
H1 Co2 H3 110.1(2)
O5 Co3 N5 111.8(2)
O3 Co3 N5 114.6(2)
O5 Co3 N6 111.7(2)
O3 Co3 N6 116.6(2)
N5 Co3 N6 93.67(11)
O3 Co3 Co5 56.7(4)
N5 Co3 Co5 99.8(4)
N6 Co3 Co5 166.5(4)
O3 Co3 Co4 60.0(4)
N5 Co3 Co4 163.8(3)
N6 Co3 Co4 102.4(3)
Co5 Co3 Co4 64.2(5)
N5 Co3 H2 114.6(2)
N6 Co3 H2 116.6(2)
N5 Co3 H3 111.8(2)
N6 Co3 H3 111.7(2)
H2 Co3 H3 108.0(3)
N1 Co1' N2 98.3(2)
N1 Co1' O3 91.3(4)
N2 Co1' O3 93.4(4)
N1 Co1' Co5 94.7(4)
N2 Co1' Co5 142.8(6)
O3 Co1' Co5 51.4(5)
N1 Co1' Co4 144.8(6)
N2 Co1' Co4 91.1(4)
O3 Co1' Co4 54.1(4)
Co5 Co1' Co4 60.0(5)
C35 Co4 C34 38.2(3)
C35 Co4 C36 37.7(3)
C34 Co4 C36 67.8(4)
C35 Co4 C39 68.0(4)
C34 Co4 C39 37.4(3)
C36 Co4 C39 79.1(5)
C35 Co4 O3 137.1(7)
C34 Co4 O3 101.5(6)
C36 Co4 O3 164.2(7)
C39 Co4 O3 85.4(5)
C35 Co4 C37 67.0(4)
C34 Co4 C37 78.9(5)
C36 Co4 C37 36.6(3)
C39 Co4 C37 66.1(4)
O3 Co4 C37 132.3(7)
C35 Co4 C38 78.6(5)
C34 Co4 C38 66.3(4)
C36 Co4 C38 65.5(4)
C39 Co4 C38 36.5(2)
O3 Co4 C38 99.9(6)
C37 Co4 C38 36.0(2)
C35 Co4 Co2 99.7(6)
C34 Co4 Co2 135.5(7)
C36 Co4 Co2 84.5(5)
C39 Co4 Co2 163.5(7)
O3 Co4 Co2 110.9(6)
C37 Co4 Co2 99.4(6)
C38 Co4 Co2 132.8(7)
C35 Co4 Co3 157.7(7)
C34 Co4 Co3 131.1(7)
C36 Co4 Co3 127.4(7)
C39 Co4 Co3 95.2(5)
O3 Co4 Co3 50.6(4)
C37 Co4 Co3 93.1(6)
C38 Co4 Co3 79.2(5)
Co2 Co4 Co3 93.3(5)
C35 Co4 Co5 144.9(8)
C34 Co4 Co5 141.7(8)
C36 Co4 Co5 143.4(7)
C39 Co4 Co5 137.1(7)
O3 Co4 Co5 51.8(5)
C37 Co4 Co5 138.8(8)
C38 Co4 Co5 136.5(8)
Co2 Co4 Co5 59.1(5)
Co3 Co4 Co5 57.4(5)
C35 Co4 Co1' 95.7(6)
C34 Co4 Co1' 83.9(5)
C36 Co4 Co1' 129.8(7)
C39 Co4 Co1' 103.0(6)
O3 Co4 Co1' 57.0(5)
C37 Co4 Co1' 161.8(7)
C38 Co4 Co1' 138.4(6)
Co2 Co4 Co1' 88.8(5)
Co3 Co4 Co1' 102.6(5)
Co5 Co4 Co1' 59.1(5)
O3 Co5 C22 98.9(7)
O3 Co5 C27 85.5(6)
C22 Co5 C27 37.5(3)
O3 Co5 C25 137.9(9)
C22 Co5 C25 80.5(5)
C27 Co5 C25 68.4(5)
O3 Co5 C26 102.6(7)
C22 Co5 C26 67.8(5)
C27 Co5 C26 37.8(3)
C25 Co5 C26 37.9(3)
O3 Co5 C24 165.5(9)
C22 Co5 C24 67.8(5)
C27 Co5 C24 80.3(5)
C25 Co5 C24 37.5(3)
C26 Co5 C24 67.7(5)
O3 Co5 C23 132.7(9)
C22 Co5 C23 37.7(3)
C27 Co5 C23 67.9(5)
C25 Co5 C23 67.7(5)
C26 Co5 C23 80.0(5)
C24 Co5 C23 37.4(3)
O3 Co5 Co3 52.2(4)
C22 Co5 Co3 132.9(8)
C27 Co5 Co3 97.9(7)
C25 Co5 Co3 97.9(7)
C26 Co5 Co3 82.3(6)
C24 Co5 Co3 133.0(8)
C23 Co5 Co3 162.4(8)
O3 Co5 Co2 111.5(7)
C22 Co5 Co2 135.6(8)
C27 Co5 Co2 162.8(8)
C25 Co5 Co2 96.1(6)
C26 Co5 Co2 130.8(8)
C24 Co5 Co2 82.7(5)
C23 Co5 Co2 99.9(6)
Co3 Co5 Co2 91.5(6)
O3 Co5 Co1' 59.0(5)
C22 Co5 Co1' 81.1(6)
C27 Co5 Co1' 103.9(7)
C25 Co5 Co1' 157.0(8)
C26 Co5 Co1' 141.3(8)
C24 Co5 Co1' 121.5(8)
C23 Co5 Co1' 89.3(6)
Co3 Co5 Co1' 104.7(6)
Co2 Co5 Co1' 87.5(5)
O3 Co5 Co4 56.3(5)
C22 Co5 Co4 141.2(8)
C27 Co5 Co4 141.8(8)
C25 Co5 Co4 138.3(8)
C26 Co5 Co4 140.7(9)
C24 Co5 Co4 137.8(8)
C23 Co5 Co4 139.2(9)
Co3 Co5 Co4 58.4(5)
Co2 Co5 Co4 55.2(5)
Co1' Co5 Co4 60.8(5)
C47 O3 Co3 123.4(9)
C47 O3 Co5 141.1(9)
Co3 O3 Co5 71.1(5)
C47 O3 Co4 145.2(9)
Co3 O3 Co4 69.4(5)
Co5 O3 Co4 71.9(6)
C47 O3 Co1' 107.3(9)
Co3 O3 Co1' 129.3(4)
Co5 O3 Co1' 69.6(6)
Co4 O3 Co1' 68.9(5)
O4 C47 O3 119.5(15)
O4 C47 H47A 120.2
O3 C47 H47A 120.2
C46 O1 Co2 121.9(4)
C46 O1 Co1 110.7(4)
Co2 O1 Co1 127.4(2)
O2 C46 O1 119.2(7)
O2 C46 H46A 120.4
O1 C46 H46A 120.4
C48 O5 Co2 112.9(8)
C48 O5 Co3 118.6(8)
Co2 O5 Co3 128.5(4)
O6 C48 O5 124.6(13)
O6 C48 H48A 117.7
O5 C48 H48A 117.7
C2 N1 C1 115.1(3)
C2 N1 Co1' 118.6(3)
C1 N1 Co1' 122.3(2)
C2 N1 Co1 123.8(2)
C1 N1 Co1 121.1(2)
C4 N2 C5 116.0(3)
C4 N2 Co1' 117.3(3)
C5 N2 Co1' 123.7(2)
C4 N2 Co1 123.6(2)
C5 N2 Co1 120.4(2)
C9 N3 C8 116.3(2)
C9 N3 Co2 123.5(2)
C8 N3 Co2 120.14(19)
C11 N4 C12 116.1(2)
C11 N4 Co2 123.3(2)
C12 N4 Co2 120.57(19)
C16 N5 C15 116.3(3)
C16 N5 Co3 124.1(2)
C15 N5 Co3 119.6(2)
C18 N6 C19 115.9(3)
C18 N6 Co3 124.7(2)
C19 N6 Co3 119.3(2)
N1 C1 C22 108.9(3)
N1 C1 H1A 109.9
C22 C1 H1A 109.9
N1 C1 H1B 109.9
C22 C1 H1B 109.9
H1A C1 H1B 108.3
N1 C2 C3 124.1(3)
N1 C2 C6 120.1(3)
C3 C2 C6 115.8(3)
C4 C3 C2 129.3(4)
C4 C3 H3A 115.3
C2 C3 H3A 115.3
N2 C4 C3 124.4(3)
N2 C4 C7 120.0(3)
C3 C4 C7 115.6(3)
N2 C5 C34 109.7(2)
N2 C5 H5A 109.7
C34 C5 H5A 109.7
N2 C5 H5B 109.7
C34 C5 H5B 109.7
H5A C5 H5B 108.2
C2 C6 H6A 109.5
C2 C6 H6B 109.5
H6A C6 H6B 109.5
C2 C6 H6C 109.5
H6A C6 H6C 109.5
H6B C6 H6C 109.5
C4 C7 H7A 109.5
C4 C7 H7B 109.5
H7A C7 H7B 109.5
C4 C7 H7C 109.5
H7A C7 H7C 109.5
H7B C7 H7C 109.5
N3 C8 C24 110.3(2)
N3 C8 H8A 109.6
C24 C8 H8A 109.6
N3 C8 H8B 109.6
C24 C8 H8B 109.6
H8A C8 H8B 108.1
N3 C9 C10 124.4(3)
N3 C9 C13 119.8(3)
C10 C9 C13 115.8(3)
C9 C10 C11 129.3(3)
C9 C10 H10A 115.4
C11 C10 H10A 115.4
N4 C11 C10 124.3(3)
N4 C11 C14 119.4(3)
C10 C11 C14 116.2(3)
N4 C12 C36 109.5(2)
N4 C12 H12A 109.8
C36 C12 H12A 109.8
N4 C12 H12B 109.8
C36 C12 H12B 109.8
H12A C12 H12B 108.2
C9 C13 H13A 109.5
C9 C13 H13B 109.5
H13A C13 H13B 109.5
C9 C13 H13C 109.5
H13A C13 H13C 109.5
H13B C13 H13C 109.5
C11 C14 H14A 109.5
C11 C14 H14B 109.5
H14A C14 H14B 109.5
C11 C14 H14C 109.5
H14A C14 H14C 109.5
H14B C14 H14C 109.5
N5 C15 C26 110.1(3)
N5 C15 H15A 109.6
C26 C15 H15A 109.6
N5 C15 H15B 109.6
C26 C15 H15B 109.6
H15A C15 H15B 108.1
N5 C16 C17 124.6(3)
N5 C16 C20 120.0(3)
C17 C16 C20 115.3(3)
C16 C17 C18 128.9(3)
C16 C17 H17A 115.5
C18 C17 H17A 115.5
N6 C18 C17 123.7(3)
N6 C18 C21 120.6(3)
C17 C18 C21 115.7(3)
N6 C19 C38 109.8(2)
N6 C19 H19A 109.7
C38 C19 H19A 109.7
N6 C19 H19B 109.7
C38 C19 H19B 109.7
H19A C19 H19B 108.2
C16 C20 H20A 109.5
C16 C20 H20B 109.5
H20A C20 H20B 109.5
C16 C20 H20C 109.5
H20A C20 H20C 109.5
H20B C20 H20C 109.5
C18 C21 H21A 109.5
C18 C21 H21B 109.5
H21A C21 H21B 109.5
C18 C21 H21C 109.5
H21A C21 H21C 109.5
H21B C21 H21C 109.5
C27 C22 C23 120.6(3)
C27 C22 C1 120.1(3)
C23 C22 C1 119.2(3)
C27 C22 Co5 71.3(5)
C23 C22 Co5 72.0(5)
C1 C22 Co5 125.9(5)
C24 C23 C22 119.4(3)
C24 C23 C28 120.7(3)
C22 C23 C28 120.0(3)
C24 C23 Co5 70.8(5)
C22 C23 Co5 70.3(5)
C28 C23 Co5 131.7(5)
C25 C24 C23 120.8(3)
C25 C24 C8 118.4(3)
C23 C24 C8 120.8(3)
C25 C24 Co5 71.1(5)
C23 C24 Co5 71.8(5)
C8 C24 Co5 127.4(5)
C24 C25 C26 119.4(3)
C24 C25 C30 120.4(3)
C26 C25 C30 120.2(3)
C24 C25 Co5 71.4(5)
C26 C25 Co5 71.1(5)
C30 C25 Co5 128.1(5)
C27 C26 C25 120.2(3)
C27 C26 C15 119.7(3)
C25 C26 C15 120.0(3)
C27 C26 Co5 70.9(5)
C25 C26 Co5 71.0(5)
C15 C26 Co5 128.2(5)
C22 C27 C26 119.6(3)
C22 C27 C32 120.0(3)
C26 C27 C32 120.4(3)
C22 C27 Co5 71.1(5)
C26 C27 Co5 71.3(5)
C32 C27 Co5 129.9(5)
C23 C28 C29 111.1(3)
C23 C28 H28A 109.4
C29 C28 H28A 109.4
C23 C28 H28B 109.4
C29 C28 H28B 109.4
H28A C28 H28B 108.0
C28 C29 H29A 109.5
C28 C29 H29B 109.5
H29A C29 H29B 109.5
C28 C29 H29C 109.5
H29A C29 H29C 109.5
H29B C29 H29C 109.5
C25 C30 C31 113.7(3)
C25 C30 H30A 108.8
C31 C30 H30A 108.8
C25 C30 H30B 108.8
C31 C30 H30B 108.8
H30A C30 H30B 107.7
C30 C31 H31A 109.5
C30 C31 H31B 109.5
H31A C31 H31B 109.5
C30 C31 H31C 109.5
H31A C31 H31C 109.5
H31B C31 H31C 109.5
C27 C32 C33 111.7(3)
C27 C32 H32A 109.3
C33 C32 H32A 109.3
C27 C32 H32B 109.3
C33 C32 H32B 109.3
H32A C32 H32B 107.9
C32 C33 H33A 109.5
C32 C33 H33B 109.5
H33A C33 H33B 109.5
C32 C33 H33C 109.5
H33A C33 H33C 109.5
H33B C33 H33C 109.5
C39 C34 C35 120.5(3)
C39 C34 C5 118.7(3)
C35 C34 C5 120.7(3)
C39 C34 Co4 73.5(4)
C35 C34 Co4 70.7(4)
C5 C34 Co4 125.2(4)
C36 C35 C34 119.1(3)
C36 C35 C40 120.4(3)
C34 C35 C40 120.5(3)
C36 C35 Co4 72.5(4)
C34 C35 Co4 71.2(4)
C40 C35 Co4 128.6(5)
C37 C36 C35 121.1(3)
C37 C36 C12 119.1(3)
C35 C36 C12 119.6(3)
C37 C36 Co4 74.7(4)
C35 C36 Co4 69.8(4)
C12 C36 Co4 125.3(4)
C36 C37 C38 119.1(3)
C36 C37 C42 120.5(3)
C38 C37 C42 120.4(3)
C36 C37 Co4 68.8(4)
C38 C37 Co4 72.4(4)
C42 C37 Co4 131.8(4)
C37 C38 C39 120.8(3)
C37 C38 C19 119.1(3)
C39 C38 C19 120.0(3)
C37 C38 Co4 71.6(4)
C39 C38 Co4 69.5(4)
C19 C38 Co4 129.0(4)
C34 C39 C38 119.3(3)
C34 C39 C44 119.9(3)
C38 C39 C44 120.8(3)
C34 C39 Co4 69.1(4)
C38 C39 Co4 74.0(4)
C44 C39 Co4 128.6(4)
C35 C40 C41 111.7(3)
C35 C40 H40A 109.3
C41 C40 H40A 109.3
C35 C40 H40B 109.3
C41 C40 H40B 109.3
H40A C40 H40B 107.9
C40 C41 H41A 109.5
C40 C41 H41B 109.5
H41A C41 H41B 109.5
C40 C41 H41C 109.5
H41A C41 H41C 109.5
H41B C41 H41C 109.5
C37 C42 C43 111.4(3)
C37 C42 H42A 109.4
C43 C42 H42A 109.4
C37 C42 H42B 109.4
C43 C42 H42B 109.4
H42A C42 H42B 108.0
C42 C43 H43A 109.5
C42 C43 H43B 109.5
H43A C43 H43B 109.5
C42 C43 H43C 109.5
H43A C43 H43C 109.5
H43B C43 H43C 109.5
C39 C44 C45 112.3(2)
C39 C44 H44A 109.1
C45 C44 H44A 109.1
C39 C44 H44B 109.1
C45 C44 H44B 109.1
H44A C44 H44B 107.9
C44 C45 H45A 109.5
C44 C45 H45B 109.5
H45A C45 H45B 109.5
C44 C45 H45C 109.5
H45A C45 H45C 109.5
H45B C45 H45C 109.5
C50 C49 C54 120.0
C50 C49 H49 120.0
C54 C49 H49 120.0
C49 C50 C51 120.0
C49 C50 H50 120.0
C51 C50 H50 120.0
C52 C51 C50 120.0
C52 C51 H51 120.0
C50 C51 H51 120.0
C53 C52 C51 120.0
C53 C52 H52 120.0
C51 C52 H52 120.0
C52 C53 C54 120.0
C52 C53 H53 120.0
C54 C53 H53 120.0
C53 C54 C49 120.0
C53 C54 H54 120.0
C49 C54 H54 120.0

loop_
_geom_bond_atom_site_label_1
_geom_bond_atom_site_label_2
_geom_bond_distance
Co1 O1 1.947(4)
Co1 N1 2.003(3)
Co1 N2 2.005(3)
Co2 O5 1.892(7)
Co2 O1 1.937(4)
Co2 N4 1.990(2)
Co2 N3 1.997(2)
Co2 Co4 2.298(14)
Co2 Co5 2.402(16)
Co2 H1 1.937(4)
Co2 H3 1.892(7)
Co3 O5 1.915(7)
Co3 O3 1.992(8)
Co3 N5 2.006(3)
Co3 N6 2.009(3)
Co3 Co5 2.387(17)
Co3 Co4 2.415(15)
Co3 H2 1.992(8)
Co3 H3 1.915(7)
Co1' N1 1.900(5)
Co1' N2 1.983(5)
Co1' O3 2.312(14)
Co1' Co5 2.528(18)
Co1' Co4 2.571(17)
Co4 C35 2.147(15)
Co4 C34 2.153(14)
Co4 C36 2.183(14)
Co4 C39 2.211(14)
Co4 O3 2.234(16)
Co4 C37 2.258(15)
Co4 C38 2.269(15)
Co4 Co5 2.55(2)
Co5 O3 2.109(17)
Co5 C22 2.164(17)
Co5 C27 2.167(16)
Co5 C25 2.170(16)
Co5 C26 2.171(16)
Co5 C24 2.174(16)
Co5 C23 2.187(17)
O3 C47 1.365(15)
C47 O4 1.219(16)
C47 H47A 0.9500
O1 C46 1.372(8)
C46 O2 1.130(8)
C46 H46A 0.9500
O5 C48 1.371(14)
C48 O6 1.201(15)
C48 H48A 0.9500
N1 C2 1.333(4)
N1 C1 1.489(4)
N2 C4 1.333(4)
N2 C5 1.475(4)
N3 C9 1.331(4)
N3 C8 1.485(4)
N4 C11 1.341(4)
N4 C12 1.482(4)
N5 C16 1.329(4)
N5 C15 1.478(4)
N6 C18 1.332(4)
N6 C19 1.470(4)
C1 C22 1.515(5)
C1 H1A 0.9900
C1 H1B 0.9900
C2 C3 1.403(5)
C2 C6 1.525(5)
C3 C4 1.390(5)
C3 H3A 0.9500
C4 C7 1.520(4)
C5 C34 1.510(4)
C5 H5A 0.9900
C5 H5B 0.9900
C6 H6A 0.9800
C6 H6B 0.9800
C6 H6C 0.9800
C7 H7A 0.9800
C7 H7B 0.9800
C7 H7C 0.9800
C8 C24 1.513(4)
C8 H8A 0.9900
C8 H8B 0.9900
C9 C10 1.390(4)
C9 C13 1.523(4)
C10 C11 1.399(4)
C10 H10A 0.9500
C11 C14 1.518(4)
C12 C36 1.512(4)
C12 H12A 0.9900
C12 H12B 0.9900
C13 H13A 0.9800
C13 H13B 0.9800
C13 H13C 0.9800
C14 H14A 0.9800
C14 H14B 0.9800
C14 H14C 0.9800
C15 C26 1.503(5)
C15 H15A 0.9900
C15 H15B 0.9900
C16 C17 1.401(5)
C16 C20 1.514(4)
C17 C18 1.401(4)
C17 H17A 0.9500
C18 C21 1.514(4)
C19 C38 1.506(4)
C19 H19A 0.9900
C19 H19B 0.9900
C20 H20A 0.9800
C20 H20B 0.9800
C20 H20C 0.9800
C21 H21A 0.9800
C21 H21B 0.9800
C21 H21C 0.9800
C22 C27 1.392(5)
C22 C23 1.406(4)
C23 C24 1.397(5)
C23 C28 1.512(5)
C24 C25 1.395(5)
C25 C26 1.408(4)
C25 C30 1.519(5)
C26 C27 1.404(5)
C27 C32 1.520(4)
C28 C29 1.527(5)
C28 H28A 0.9900
C28 H28B 0.9900
C29 H29A 0.9800
C29 H29B 0.9800
C29 H29C 0.9800
C30 C31 1.534(4)
C30 H30A 0.9900
C30 H30B 0.9900
C31 H31A 0.9800
C31 H31B 0.9800
C31 H31C 0.9800
C32 C33 1.529(5)
C32 H32A 0.9900
C32 H32B 0.9900
C33 H33A 0.9800
C33 H33B 0.9800
C33 H33C 0.9800
C34 C39 1.400(5)
C34 C35 1.406(4)
C35 C36 1.399(4)
C35 C40 1.512(5)
C36 C37 1.395(4)
C37 C38 1.399(4)
C37 C42 1.506(5)
C38 C39 1.403(4)
C39 C44 1.517(4)
C40 C41 1.529(5)
C40 H40A 0.9900
C40 H40B 0.9900
C41 H41A 0.9800
C41 H41B 0.9800
C41 H41C 0.9800
C42 C43 1.518(5)
C42 H42A 0.9900
C42 H42B 0.9900
C43 H43A 0.9800
C43 H43B 0.9800
C43 H43C 0.9800
C44 C45 1.530(4)
C44 H44A 0.9900
C44 H44B 0.9900
C45 H45A 0.9800
C45 H45B 0.9800
C45 H45C 0.9800
C49 C50 1.3900
C49 C54 1.3900
C49 H49 0.9500
C50 C51 1.3900
C50 H50 0.9500
C51 C52 1.3900
C51 H51 0.9500
C52 C53 1.3900
C52 H52 0.9500
C53 C54 1.3900
C53 H53 0.9500
C54 H54 0.9500

loop_
_geom_hbond_atom_site_label_D
_geom_hbond_atom_site_label_H
_geom_hbond_atom_site_label_A
_geom_hbond_distance_DH
_geom_hbond_distance_HA
_geom_hbond_distance_DA
_geom_hbond_angle_DHA
_geom_hbond_site_symmetry_A
C47 H47A N1 0.95 2.56 3.062(17) 113.0 .
C6 H6B O2 0.98 2.15 2.916(9) 133.6 2_765
C13 H13B O4 0.98 1.99 2.515(13) 110.7 1_545
C20 H20C O6 0.98 2.18 3.132(12) 162.3 2_676
